data_7152552
loop_
_publ_author_name
'D\'iaz-Oltra, Santiago'
'Ruiz, Purificaci\'on'
'Falomir, Eva'
'Murga, Juan'
'Carda, Miguel'
'Marco, J. Alberto'

_publ_section_title
;
 Double diastereoselection in anti aldol reactions mediated by
 dicyclohexylchloroborane between an l-erythrulose derivative and chiral
 aldehydes.
;
_journal_issue 34
_journal_name_full 'Organic &amp; biomolecular chemistry'
_journal_page_first 6937
_journal_page_last 6944
_journal_paper_doi 10.1039/c2ob25803j
_journal_volume 10
_journal_year 2012
_chemical_absolute_configuration rmad
_chemical_formula_moiety 'C34 H52 O8 Si2'
_chemical_formula_sum 'C34 H52 O8 Si2'
_chemical_formula_weight 644.94
_chemical_name_systematic
;
?
;
_space_group_IT_number 19
_symmetry_cell_setting orthorhombic
_symmetry_Int_Tables_number 19
_symmetry_space_group_name_Hall 'P 2ac 2ab'
_symmetry_space_group_name_H-M 'P 21 21 21'
_atom_sites_solution_hydrogens geom
_atom_sites_solution_primary direct
_atom_sites_solution_secondary difmap
_audit_creation_method SHELXL-97
_cell_angle_alpha 90.00
_cell_angle_beta 90.00
_cell_angle_gamma 90.00
_cell_formula_units_Z 4
_cell_length_a 14.316(3)
_cell_length_b 15.960(4)
_cell_length_c 16.397(4)
_cell_measurement_temperature 571(2)
_cell_volume 3746.4(15)
_computing_structure_refinement 'SHELXL-97 (Sheldrick, 1997)'
_computing_structure_solution 'SHELXS-97 (Sheldrick, 1990)'
_diffrn_ambient_temperature 571(2)
_diffrn_measured_fraction_theta_full 0.999
_diffrn_measured_fraction_theta_max 0.999
_diffrn_radiation_monochromator graphite
_diffrn_radiation_probe x-ray
_diffrn_radiation_source 'fine-focus sealed tube'
_diffrn_radiation_type MoK\a
_diffrn_radiation_wavelength 0.71073
_diffrn_reflns_av_R_equivalents 0.0634
_diffrn_reflns_av_sigmaI/netI 0.0725
_diffrn_reflns_limit_h_max 17
_diffrn_reflns_limit_h_min -13
_diffrn_reflns_limit_k_max 16
_diffrn_reflns_limit_k_min -18
_diffrn_reflns_limit_l_max 19
_diffrn_reflns_limit_l_min -19
_diffrn_reflns_number 21072
_diffrn_reflns_theta_full 25.00
_diffrn_reflns_theta_max 25.00
_diffrn_reflns_theta_min 1.78
_exptl_absorpt_coefficient_mu 0.139
_exptl_absorpt_correction_T_max 0.710216
_exptl_absorpt_correction_T_min 0.0015
_exptl_absorpt_correction_type empirical
_exptl_crystal_colour Colorless
_exptl_crystal_density_diffrn 1.143
_exptl_crystal_density_method 'not measured'
_exptl_crystal_description Prism
_exptl_crystal_F_000 1392
_exptl_crystal_size_max 0.21
_exptl_crystal_size_mid 0.14
_exptl_crystal_size_min 0.09
_refine_diff_density_max 0.534
_refine_diff_density_min -0.664
_refine_diff_density_rms 0.051
_refine_ls_abs_structure_details 'Flack H D (1983), Acta Cryst. A39, 876-881'
_refine_ls_abs_structure_Flack -0.1(3)
_refine_ls_extinction_method none
_refine_ls_goodness_of_fit_ref 1.300
_refine_ls_hydrogen_treatment constr
_refine_ls_matrix_type full
_refine_ls_number_parameters 408
_refine_ls_number_reflns 6585
_refine_ls_number_restraints 0
_refine_ls_restrained_S_all 1.300
_refine_ls_R_factor_all 0.1459
_refine_ls_R_factor_gt 0.0784
_refine_ls_shift/su_max 0.158
_refine_ls_shift/su_mean 0.006
_refine_ls_structure_factor_coef Fsqd
_refine_ls_weighting_details 'calc w=1/[\s^2^(Fo^2^)+(0.1000P)^2^+0.0000P] where P=(Fo^2^+2Fc^2^)/3'
_refine_ls_weighting_scheme calc
_refine_ls_wR_factor_gt 0.2038
_refine_ls_wR_factor_ref 0.2354
_reflns_number_gt 3659
_reflns_number_total 6585
_reflns_threshold_expression >2sigma(I)
_cod_data_source_file c2ob25803j.txt
_cod_data_source_block str848m
_cod_original_cell_volume 3746.4(14)
_cod_original_sg_symbol_H-M P212121
_cod_database_code 7152552

loop_
_symmetry_equiv_pos_as_xyz
'x, y, z'
'-x+1/2, -y, z+1/2'
'-x, y+1/2, -z+1/2'
'x+1/2, -y+1/2, -z'

loop_
_atom_site_label
_atom_site_type_symbol
_atom_site_fract_x
_atom_site_fract_y
_atom_site_fract_z
_atom_site_U_iso_or_equiv
_atom_site_adp_type
_atom_site_occupancy
_atom_site_symmetry_multiplicity
_atom_site_calc_flag
_atom_site_refinement_flags
Si1 Si 0.62460(14) 0.28647(12) 0.96071(12) 0.0842(6) Uani 1 1 d .
O1 O 0.6781(4) 0.3587(3) 0.9061(2) 0.0918(14) Uani 1 1 d .
C1 C 0.7135(4) 0.4358(4) 0.9283(4) 0.0722(17) Uani 1 1 d .
H1A H 0.7812 0.4341 0.9259 0.087 Uiso 1 1 calc R
H1B H 0.6956 0.4480 0.9842 0.087 Uiso 1 1 calc R
Si2 Si 0.94674(13) 0.49462(13) 0.7811(2) 0.1447(13) Uani 1 1 d .
O2 O 0.5835(3) 0.5242(2) 0.8971(3) 0.0741(12) Uani 1 1 d .
C2 C 0.6787(3) 0.5031(3) 0.8743(4) 0.0611(15) Uani 1 1 d .
H2 H 0.7184 0.5527 0.8805 0.073 Uiso 1 1 calc R
C3 C 0.6742(3) 0.4791(3) 0.7851(3) 0.0540(14) Uani 1 1 d .
H3 H 0.6274 0.4348 0.7790 0.065 Uiso 1 1 calc R
O3 O 0.6324(3) 0.6205(3) 0.9842(3) 0.0943(15) Uani 1 1 d .
O4 O 0.8347(2) 0.5081(2) 0.7676(2) 0.0599(9) Uani 1 1 d .
C4 C 0.7636(3) 0.4477(3) 0.7526(4) 0.0536(14) Uani 1 1 d .
H4 H 0.7798 0.3946 0.7790 0.064 Uiso 1 1 calc R
O5 O 0.6155(2) 0.3541(2) 0.6735(2) 0.0663(10) Uani 1 1 d .
C5 C 0.7529(4) 0.4344(3) 0.6605(3) 0.0547(14) Uani 1 1 d .
H5 H 0.8163 0.4315 0.6382 0.066 Uiso 1 1 calc R
O6 O 0.7093(3) 0.5045(2) 0.6224(2) 0.0711(11) Uani 1 1 d .
C6 C 0.7042(4) 0.3568(3) 0.6331(4) 0.0607(15) Uani 1 1 d .
H6 H 0.6938 0.3602 0.5741 0.073 Uiso 1 1 calc R
O7 O 0.6180(4) 0.6135(3) 0.6246(3) 0.1083(17) Uani 1 1 d .
C7 C 0.7599(4) 0.2787(4) 0.6516(4) 0.0800(18) Uani 1 1 d .
H7A H 0.7236 0.2301 0.6378 0.120 Uiso 1 1 calc R
H7B H 0.7750 0.2773 0.7087 0.120 Uiso 1 1 calc R
H7C H 0.8164 0.2789 0.6202 0.120 Uiso 1 1 calc R
O8 O 0.6425(2) 0.5509(2) 0.7420(3) 0.0684(10) Uani 1 1 d .
C8 C 0.6546(4) 0.5575(4) 0.6607(4) 0.0723(17) Uani 1 1 d .
C9 C 0.5450(5) 0.3086(4) 0.6337(4) 0.091(2) Uani 1 1 d .
H9A H 0.5587 0.2492 0.6363 0.109 Uiso 1 1 calc R
H9B H 0.5422 0.3249 0.5767 0.109 Uiso 1 1 calc R
C10 C 0.4522(5) 0.3262(4) 0.6745(4) 0.0745(18) Uani 1 1 d .
C11 C 0.4223(5) 0.4059(6) 0.6891(5) 0.108(3) Uani 1 1 d .
H11 H 0.4590 0.4507 0.6721 0.130 Uiso 1 1 calc R
C12 C 0.3376(5) 0.4222(6) 0.7293(6) 0.119(3) Uani 1 1 d .
H12 H 0.3175 0.4770 0.7373 0.143 Uiso 1 1 calc R
C13 C 0.2868(6) 0.3585(7) 0.7557(6) 0.128(3) Uani 1 1 d .
H13 H 0.2319 0.3682 0.7845 0.154 Uiso 1 1 calc R
C14 C 0.3167(6) 0.2758(6) 0.7398(6) 0.116(3) Uani 1 1 d .
H14 H 0.2796 0.2307 0.7553 0.139 Uiso 1 1 calc R
C15 C 0.3996(5) 0.2623(5) 0.7019(4) 0.095(2) Uani 1 1 d .
H15 H 0.4205 0.2076 0.6947 0.114 Uiso 1 1 calc R
C16 C 0.9745(6) 0.3874(4) 0.8118(7) 0.144(4) Uani 1 1 d .
H16A H 0.9331 0.3703 0.8548 0.216 Uiso 1 1 calc R
H16B H 1.0379 0.3850 0.8309 0.216 Uiso 1 1 calc R
H16C H 0.9672 0.3506 0.7660 0.216 Uiso 1 1 calc R
C17 C 1.0057(6) 0.5227(9) 0.6616(5) 0.175(6) Uani 1 1 d .
H17A H 1.0524 0.5656 0.6670 0.262 Uiso 1 1 calc R
H17B H 0.9571 0.5419 0.6259 0.262 Uiso 1 1 calc R
H17C H 1.0336 0.4730 0.6393 0.262 Uiso 1 1 calc R
C18 C 0.9974(6) 0.5762(5) 0.8178(13) 0.240(10) Uani 1 1 d .
C19 C 0.9780(7) 0.6611(4) 0.7807(7) 0.142(4) Uani 1 1 d .
H19A H 0.9121 0.6671 0.7715 0.213 Uiso 1 1 calc R
H19B H 1.0106 0.6660 0.7298 0.213 Uiso 1 1 calc R
H19C H 0.9988 0.7042 0.8173 0.213 Uiso 1 1 calc R
C20 C 1.1101(6) 0.5663(7) 0.8200(10) 0.225(8) Uani 1 1 d .
H20A H 1.1334 0.5868 0.8712 0.338 Uiso 1 1 calc R
H20B H 1.1372 0.5980 0.7763 0.338 Uiso 1 1 calc R
H20C H 1.1263 0.5083 0.8140 0.338 Uiso 1 1 calc R
C21 C 0.9493(8) 0.5601(8) 0.9225(5) 0.176(5) Uani 1 1 d .
H21A H 0.8963 0.5960 0.9304 0.264 Uiso 1 1 calc R
H21B H 0.9964 0.5733 0.9621 0.264 Uiso 1 1 calc R
H21C H 0.9305 0.5027 0.9288 0.264 Uiso 1 1 calc R
C22 C 0.5692(5) 0.5829(4) 0.9522(4) 0.0676(16) Uani 1 1 d .
C23 C 0.4703(5) 0.5955(4) 0.9725(4) 0.0749(17) Uani 1 1 d .
C24 C 0.4016(5) 0.5435(5) 0.9417(5) 0.091(2) Uani 1 1 d .
H24 H 0.4175 0.5011 0.9053 0.109 Uiso 1 1 calc R
C25 C 0.3096(6) 0.5539(7) 0.9644(7) 0.118(3) Uani 1 1 d .
H25 H 0.2633 0.5190 0.9438 0.142 Uiso 1 1 calc R
C26 C 0.2880(7) 0.6151(8) 1.0167(7) 0.127(4) Uani 1 1 d .
H26 H 0.2258 0.6223 1.0314 0.152 Uiso 1 1 calc R
C27 C 0.3525(9) 0.6669(7) 1.0490(6) 0.126(3) Uani 1 1 d .
H27 H 0.3341 0.7082 1.0856 0.151 Uiso 1 1 calc R
C28 C 0.4482(6) 0.6591(5) 1.0277(4) 0.095(2) Uani 1 1 d .
H28 H 0.4936 0.6944 1.0494 0.114 Uiso 1 1 calc R
C29 C 0.6644(8) 0.2947(6) 1.0673(5) 0.151(4) Uani 1 1 d .
H29A H 0.6326 0.3403 1.0935 0.227 Uiso 1 1 calc R
H29B H 0.7305 0.3047 1.0683 0.227 Uiso 1 1 calc R
H29C H 0.6508 0.2434 1.0955 0.227 Uiso 1 1 calc R
C30 C 0.4977(6) 0.2996(6) 0.9548(7) 0.145(4) Uani 1 1 d .
H30A H 0.4690 0.2466 0.9428 0.217 Uiso 1 1 calc R
H30B H 0.4828 0.3390 0.9125 0.217 Uiso 1 1 calc R
H30C H 0.4747 0.3201 1.0060 0.217 Uiso 1 1 calc R
C31 C 0.6577(5) 0.1860(4) 0.9147(5) 0.095(2) Uani 1 1 d .
C32 C 0.6135(6) 0.1132(5) 0.9648(6) 0.130(3) Uani 1 1 d .
H32A H 0.6378 0.1140 1.0194 0.195 Uiso 1 1 calc R
H32B H 0.6286 0.0606 0.9395 0.195 Uiso 1 1 calc R
H32C H 0.5469 0.1200 0.9664 0.195 Uiso 1 1 calc R
C33 C 0.6161(7) 0.1817(5) 0.8273(5) 0.116(3) Uani 1 1 d .
H33A H 0.6326 0.1293 0.8025 0.175 Uiso 1 1 calc R
H33B H 0.6406 0.2269 0.7951 0.175 Uiso 1 1 calc R
H33C H 0.5493 0.1864 0.8301 0.175 Uiso 1 1 calc R
C34 C 0.7649(7) 0.1794(8) 0.9064(8) 0.172(5) Uani 1 1 d .
H34A H 0.7810 0.1263 0.8827 0.258 Uiso 1 1 calc R
H34B H 0.7932 0.1841 0.9593 0.258 Uiso 1 1 calc R
H34C H 0.7873 0.2238 0.8720 0.258 Uiso 1 1 calc R

loop_
_atom_site_aniso_label
_atom_site_aniso_U_11
_atom_site_aniso_U_22
_atom_site_aniso_U_33
_atom_site_aniso_U_23
_atom_site_aniso_U_13
_atom_site_aniso_U_12
Si1 0.0979(13) 0.0780(12) 0.0767(13) 0.0033(10) -0.0012(10) -0.0141(10)
O1 0.150(4) 0.073(3) 0.053(3) 0.002(2) -0.013(2) -0.035(3)
C1 0.078(4) 0.067(4) 0.071(4) -0.016(3) -0.010(3) -0.022(3)
Si2 0.0545(10) 0.0635(12) 0.316(4) 0.0081(19) -0.0494(16) 0.0010(10)
O2 0.071(2) 0.072(3) 0.079(3) -0.025(2) 0.010(2) -0.016(2)
C2 0.051(3) 0.054(3) 0.078(4) -0.020(3) 0.001(3) -0.015(3)
C3 0.055(3) 0.056(3) 0.051(3) -0.009(3) -0.005(2) -0.012(3)
O3 0.109(4) 0.091(3) 0.083(3) -0.043(3) -0.004(3) 0.001(3)
O4 0.0480(18) 0.0436(18) 0.088(3) -0.0040(19) -0.0010(17) -0.0067(16)
C4 0.043(3) 0.042(3) 0.075(4) -0.004(3) -0.006(3) -0.005(2)
O5 0.057(2) 0.076(3) 0.066(2) -0.011(2) 0.0022(19) -0.0164(19)
C5 0.057(3) 0.051(3) 0.056(4) -0.002(3) 0.017(3) 0.004(2)
O6 0.093(3) 0.059(2) 0.061(3) 0.015(2) 0.011(2) 0.010(2)
C6 0.062(3) 0.055(3) 0.066(4) -0.002(3) 0.007(3) -0.006(3)
O7 0.120(4) 0.090(3) 0.114(4) 0.030(3) -0.007(3) 0.040(3)
C7 0.090(4) 0.054(4) 0.096(5) 0.000(3) 0.010(4) 0.005(3)
O8 0.068(2) 0.061(2) 0.077(3) -0.001(2) 0.003(2) 0.0140(18)
C8 0.070(4) 0.076(4) 0.071(5) 0.018(4) 0.002(3) -0.001(4)
C9 0.092(5) 0.100(5) 0.079(5) -0.031(4) -0.004(4) -0.029(4)
C10 0.080(4) 0.084(5) 0.060(4) -0.006(3) -0.008(3) -0.031(4)
C11 0.084(5) 0.107(7) 0.134(7) 0.039(5) -0.027(5) -0.031(5)
C12 0.078(5) 0.112(6) 0.168(9) 0.041(6) 0.010(5) 0.010(5)
C13 0.079(5) 0.140(8) 0.166(9) 0.033(7) 0.040(6) 0.002(6)
C14 0.081(5) 0.117(7) 0.148(8) 0.046(6) -0.008(5) -0.017(5)
C15 0.091(5) 0.090(5) 0.103(6) 0.020(4) -0.012(4) -0.019(4)
C16 0.101(5) 0.059(4) 0.271(13) -0.023(6) -0.077(7) 0.013(4)
C17 0.106(6) 0.329(17) 0.089(7) -0.051(9) 0.048(5) -0.011(8)
C18 0.089(6) 0.078(6) 0.55(3) 0.046(10) -0.151(11) -0.026(5)
C19 0.161(8) 0.061(5) 0.204(11) 0.007(6) -0.047(7) -0.028(5)
C20 0.095(6) 0.147(9) 0.43(2) -0.014(11) -0.122(10) -0.036(6)
C21 0.184(10) 0.302(16) 0.041(5) -0.025(7) -0.001(5) -0.032(11)
C22 0.087(5) 0.054(3) 0.062(4) -0.005(3) -0.007(3) -0.003(3)
C23 0.086(5) 0.081(4) 0.058(4) 0.011(3) 0.010(3) 0.017(4)
C24 0.065(4) 0.102(5) 0.105(6) 0.010(4) 0.002(4) 0.013(4)
C25 0.099(7) 0.127(7) 0.129(8) 0.024(7) -0.002(6) 0.017(5)
C26 0.098(7) 0.152(10) 0.131(9) 0.061(8) 0.034(6) 0.036(7)
C27 0.161(9) 0.125(7) 0.092(7) 0.008(6) 0.034(6) 0.044(7)
C28 0.121(6) 0.102(5) 0.062(4) -0.014(4) 0.028(4) 0.025(5)
C29 0.230(11) 0.147(8) 0.077(6) 0.010(5) 0.012(6) -0.073(8)
C30 0.105(6) 0.161(9) 0.169(9) -0.019(8) 0.009(6) 0.014(6)
C31 0.080(5) 0.090(5) 0.114(6) 0.026(4) -0.002(4) -0.002(4)
C32 0.145(7) 0.093(5) 0.152(8) 0.038(6) 0.032(6) -0.014(5)
C33 0.184(8) 0.074(5) 0.091(6) 0.003(4) -0.005(6) -0.027(5)
C34 0.114(7) 0.200(12) 0.202(12) 0.011(9) -0.003(7) 0.051(7)

loop_
_atom_type_symbol
_atom_type_description
_atom_type_scat_dispersion_real
_atom_type_scat_dispersion_imag
_atom_type_scat_source
C C 0.0033 0.0016 'International Tables Vol C Tables 4.2.6.8 and 6.1.1.4'
H H 0.0000 0.0000 'International Tables Vol C Tables 4.2.6.8 and 6.1.1.4'
O O 0.0106 0.0060 'International Tables Vol C Tables 4.2.6.8 and 6.1.1.4'
Si Si 0.0817 0.0704 'International Tables Vol C Tables 4.2.6.8 and 6.1.1.4'

loop_
_geom_angle_atom_site_label_1
_geom_angle_atom_site_label_2
_geom_angle_atom_site_label_3
_geom_angle
O1 Si1 C30 110.6(4)
O1 Si1 C31 105.6(3)
C30 Si1 C31 109.6(4)
O1 Si1 C29 108.7(3)
C30 Si1 C29 110.4(5)
C31 Si1 C29 111.8(5)
C1 O1 Si1 130.6(4)
O1 C1 C2 111.5(5)
C18 Si2 O4 112.8(4)
C18 Si2 C16 123.9(5)
O4 Si2 C16 112.0(3)
C18 Si2 C17 89.7(8)
O4 Si2 C17 103.4(3)
C16 Si2 C17 110.9(5)
C22 O2 C2 119.1(4)
O2 C2 C1 109.3(5)
O2 C2 C3 105.5(4)
C1 C2 C3 114.2(5)
O8 C3 C4 111.8(4)
O8 C3 C2 106.9(4)
C4 C3 C2 113.5(4)
C4 O4 Si2 129.6(3)
O4 C4 C3 109.2(4)
O4 C4 C5 109.6(4)
C3 C4 C5 108.5(4)
C9 O5 C6 116.0(4)
O6 C5 C6 108.4(4)
O6 C5 C4 111.5(4)
C6 C5 C4 117.3(4)
C8 O6 C5 123.9(5)
O5 C6 C5 107.5(4)
O5 C6 C7 110.4(4)
C5 C6 C7 112.3(5)
C8 O8 C3 120.9(5)
O7 C8 O6 120.5(6)
O7 C8 O8 119.5(7)
O6 C8 O8 120.0(6)
O5 C9 C10 109.2(5)
C15 C10 C11 118.2(7)
C15 C10 C9 119.9(7)
C11 C10 C9 121.7(6)
C10 C11 C12 121.7(7)
C13 C12 C11 119.1(8)
C12 C13 C14 119.5(8)
C15 C14 C13 119.9(7)
C10 C15 C14 121.5(8)
C19 C18 Si2 119.5(10)
C19 C18 C20 106.3(9)
Si2 C18 C20 112.2(9)
C19 C18 C21 115.2(12)
Si2 C18 C21 93.8(7)
C20 C18 C21 109.4(11)
O3 C22 O2 122.4(6)
O3 C22 C23 123.8(6)
O2 C22 C23 113.7(6)
C24 C23 C28 120.8(6)
C24 C23 C22 121.4(6)
C28 C23 C22 117.7(7)
C25 C24 C23 120.5(8)
C26 C25 C24 118.9(10)
C25 C26 C27 122.8(10)
C26 C27 C28 120.8(9)
C23 C28 C27 116.2(8)
C34 C31 C33 107.2(8)
C34 C31 C32 113.6(7)
C33 C31 C32 107.4(7)
C34 C31 Si1 110.6(6)
C33 C31 Si1 108.5(5)
C32 C31 Si1 109.3(6)

loop_
_geom_bond_atom_site_label_1
_geom_bond_atom_site_label_2
_geom_bond_distance
Si1 O1 1.649(5)
Si1 C30 1.832(8)
Si1 C31 1.835(8)
Si1 C29 1.842(9)
O1 C1 1.379(7)
C1 C2 1.478(8)
Si2 C18 1.608(10)
Si2 O4 1.633(4)
Si2 C16 1.828(8)
Si2 C17 2.179(9)
O2 C22 1.318(7)
O2 C2 1.452(6)
C2 C3 1.513(7)
C3 O8 1.423(7)
C3 C4 1.474(7)
O3 C22 1.204(7)
O4 C4 1.424(5)
C4 C5 1.533(8)
O5 C9 1.404(7)
O5 C6 1.433(6)
C5 O6 1.424(6)
C5 C6 1.490(7)
O6 C8 1.312(8)
C6 C7 1.511(8)
O7 C8 1.193(7)
O8 C8 1.348(7)
C9 C10 1.514(10)
C10 C15 1.345(9)
C10 C11 1.363(10)
C11 C12 1.405(12)
C12 C13 1.321(11)
C13 C14 1.412(12)
C14 C15 1.357(11)
C18 C19 1.511(13)
C18 C20 1.621(12)
C18 C21 1.87(2)
C22 C23 1.469(8)
C23 C24 1.383(9)
C23 C28 1.397(9)
C24 C25 1.379(10)
C25 C26 1.335(14)
C26 C27 1.348(13)
C27 C28 1.418(13)
C31 C34 1.544(11)
C31 C33 1.555(11)
C31 C32 1.557(10)

loop_
_geom_torsion_atom_site_label_1
_geom_torsion_atom_site_label_2
_geom_torsion_atom_site_label_3
_geom_torsion_atom_site_label_4
_geom_torsion
C30 Si1 O1 C1 93.7(7)
C31 Si1 O1 C1 -147.8(6)
C29 Si1 O1 C1 -27.7(7)
Si1 O1 C1 C2 -128.4(5)
C22 O2 C2 C1 89.8(6)
C22 O2 C2 C3 -147.0(5)
O1 C1 C2 O2 77.5(6)
O1 C1 C2 C3 -40.4(7)
O2 C2 C3 O8 61.7(5)
C1 C2 C3 O8 -178.2(4)
O2 C2 C3 C4 -174.5(4)
C1 C2 C3 C4 -54.5(6)
C18 Si2 O4 C4 -165.9(9)
C16 Si2 O4 C4 -20.7(7)
C17 Si2 O4 C4 98.7(6)
Si2 O4 C4 C3 151.3(4)
Si2 O4 C4 C5 -90.0(5)
O8 C3 C4 O4 66.3(5)
C2 C3 C4 O4 -54.7(6)
O8 C3 C4 C5 -53.1(5)
C2 C3 C4 C5 -174.1(4)
O4 C4 C5 O6 -72.4(5)
C3 C4 C5 O6 46.7(5)
O4 C4 C5 C6 161.8(4)
C3 C4 C5 C6 -79.1(5)
C6 C5 O6 C8 106.6(6)
C4 C5 O6 C8 -24.0(7)
C9 O5 C6 C5 154.5(5)
C9 O5 C6 C7 -82.7(6)
O6 C5 C6 O5 -73.5(5)
C4 C5 C6 O5 53.8(6)
O6 C5 C6 C7 164.8(5)
C4 C5 C6 C7 -67.8(6)
C4 C3 O8 C8 37.3(6)
C2 C3 O8 C8 162.1(4)
C5 O6 C8 O7 -177.7(5)
C5 O6 C8 O8 5.0(8)
C3 O8 C8 O7 171.4(5)
C3 O8 C8 O6 -11.3(8)
C6 O5 C9 C10 -168.6(5)
O5 C9 C10 C15 -125.4(6)
O5 C9 C10 C11 50.4(9)
C15 C10 C11 C12 -2.1(11)
C9 C10 C11 C12 -177.9(7)
C10 C11 C12 C13 2.0(14)
C11 C12 C13 C14 -2.8(15)
C12 C13 C14 C15 3.8(14)
C11 C10 C15 C14 3.1(11)
C9 C10 C15 C14 179.0(7)
C13 C14 C15 C10 -4.0(13)
O4 Si2 C18 C19 -47.3(17)
C16 Si2 C18 C19 172.3(10)
C17 Si2 C18 C19 57.1(14)
O4 Si2 C18 C20 -172.7(10)
C16 Si2 C18 C20 46.9(17)
C17 Si2 C18 C20 -68.3(13)
O4 Si2 C18 C21 74.5(6)
C16 Si2 C18 C21 -65.8(8)
C17 Si2 C18 C21 179.0(6)
C2 O2 C22 O3 0.6(9)
C2 O2 C22 C23 -177.3(5)
O3 C22 C23 C24 -171.6(7)
O2 C22 C23 C24 6.3(9)
O3 C22 C23 C28 5.0(9)
O2 C22 C23 C28 -177.2(6)
C28 C23 C24 C25 0.6(11)
C22 C23 C24 C25 177.0(7)
C23 C24 C25 C26 0.0(12)
C24 C25 C26 C27 -0.7(15)
C25 C26 C27 C28 0.8(15)
C24 C23 C28 C27 -0.5(10)
C22 C23 C28 C27 -177.0(6)
C26 C27 C28 C23 -0.2(12)
O1 Si1 C31 C34 51.8(7)
C30 Si1 C31 C34 171.0(7)
C29 Si1 C31 C34 -66.3(8)
O1 Si1 C31 C33 -65.6(5)
C30 Si1 C31 C33 53.6(7)
C29 Si1 C31 C33 176.3(5)
O1 Si1 C31 C32 177.6(5)
C30 Si1 C31 C32 -63.2(7)
C29 Si1 C31 C32 59.5(7)
